data_4515558
loop_
_publ_author_name
'Ferreira, Ricardo B.'
'Cook, Brian J.'
'Knight, Brian J.'
'Catalano, Vincent J.'
'Garc\'ia-Serres, Ricardo'
'Murray, Leslie J.'

_publ_section_title
;
 Catalytic Silylation of Dinitrogen by a Family of Triiron Complexes.
;
_journal_issue 8
_journal_name_full 'ACS catalysis'
_journal_page_first 7208
_journal_page_last 7212
_journal_paper_doi 10.1021/acscatal.8b02021
_journal_volume 8
_journal_year 2018
_chemical_formula_sum 'C57 H75 Cl3 Fe3 N6'
_chemical_formula_weight 1118.13
_space_group_crystal_system triclinic
_space_group_IT_number 2
_space_group_name_Hall '-P 1'
_space_group_name_H-M_alt 'P -1'
_atom_sites_solution_hydrogens geom
_audit_creation_method SHELXL-2016/6
_cell_angle_alpha 76.0639(7)
_cell_angle_beta 84.1498(7)
_cell_angle_gamma 84.0536(7)
_cell_formula_units_Z 2
_cell_length_a 12.6922(5)
_cell_length_b 13.0313(5)
_cell_length_c 16.6470(6)
_cell_measurement_reflns_used 7084
_cell_measurement_temperature 100(2)
_cell_measurement_theta_max 29.59
_cell_measurement_theta_min 2.19
_cell_volume 2649.46(17)
_computing_cell_refinement 'Bruker SAINT'
_computing_data_collection 'Bruker APEX2'
_computing_data_reduction 'Bruker SAINT'
_computing_molecular_graphics 'Bruker SHELXTL'
_computing_publication_material 'Bruker SHELXTL'
_computing_structure_refinement 'SHELXL-2016/6 (Sheldrick, 2016)'
_computing_structure_solution 'SHELXS-97 (Sheldrick 2008)'
_diffrn_ambient_temperature 100(2)
_diffrn_measured_fraction_theta_full 1.000
_diffrn_measured_fraction_theta_max 0.999
_diffrn_measurement_device_type 'Bruker APEX-II CCD'
_diffrn_measurement_method '\f and \w scans'
_diffrn_radiation_type MoK\a
_diffrn_radiation_wavelength 0.71073
_diffrn_reflns_av_R_equivalents 0.0897
_diffrn_reflns_av_unetI/netI 0.0905
_diffrn_reflns_Laue_measured_fraction_full 1.000
_diffrn_reflns_Laue_measured_fraction_max 0.999
_diffrn_reflns_limit_h_max 17
_diffrn_reflns_limit_h_min -17
_diffrn_reflns_limit_k_max 18
_diffrn_reflns_limit_k_min -18
_diffrn_reflns_limit_l_max 23
_diffrn_reflns_limit_l_min -23
_diffrn_reflns_number 65920
_diffrn_reflns_point_group_measured_fraction_full 1.000
_diffrn_reflns_point_group_measured_fraction_max 0.999
_diffrn_reflns_theta_full 25.242
_diffrn_reflns_theta_max 29.999
_diffrn_reflns_theta_min 1.264
_exptl_absorpt_coefficient_mu 1.006
_exptl_absorpt_correction_T_max 0.7461
_exptl_absorpt_correction_T_min 0.6772
_exptl_absorpt_correction_type multi-scan
_exptl_absorpt_process_details SADABS
_exptl_crystal_colour orange
_exptl_crystal_density_diffrn 1.402
_exptl_crystal_description shard
_exptl_crystal_F_000 1176
_exptl_crystal_size_max 0.138
_exptl_crystal_size_mid 0.130
_exptl_crystal_size_min 0.088
_refine_diff_density_max 1.491
_refine_diff_density_min -0.876
_refine_diff_density_rms 0.096
_refine_ls_extinction_method none
_refine_ls_goodness_of_fit_ref 1.002
_refine_ls_hydrogen_treatment constr
_refine_ls_matrix_type full
_refine_ls_number_parameters 634
_refine_ls_number_reflns 15433
_refine_ls_number_restraints 0
_refine_ls_restrained_S_all 1.002
_refine_ls_R_factor_all 0.1038
_refine_ls_R_factor_gt 0.0570
_refine_ls_shift/su_max 0.001
_refine_ls_shift/su_mean 0.000
_refine_ls_structure_factor_coef Fsqd
_refine_ls_weighting_details 'w=1/[\s^2^(Fo^2^)+(0.0480P)^2^] where P=(Fo^2^+2Fc^2^)/3'
_refine_ls_weighting_scheme calc
_refine_ls_wR_factor_gt 0.1025
_refine_ls_wR_factor_ref 0.1130
_reflns_Friedel_coverage 0.000
_reflns_number_gt 10032
_reflns_number_total 15433
_reflns_threshold_expression 'I > 2\s(I)'
_cod_data_source_file cs8b02021_si_001.cif
_cod_data_source_block bk102a_0m
_cod_database_code 4515558
_shelx_shelxl_version_number 2016/6
_shelx_space_group_comment
; 
The symmetry employed for this shelxl refinement is uniquely defined 
by the following loop, which should always be used as a source of 
symmetry information in preference to the above space-group names. 
They are only intended as comments. 
;
_shelx_estimated_absorpt_t_min 0.874
_shelx_estimated_absorpt_t_max 0.917

loop_
_space_group_symop_operation_xyz
'x, y, z'
'-x, -y, -z'

loop_
_atom_site_label
_atom_site_type_symbol
_atom_site_fract_x
_atom_site_fract_y
_atom_site_fract_z
_atom_site_U_iso_or_equiv
_atom_site_adp_type
_atom_site_occupancy
_atom_site_site_symmetry_order
_atom_site_calc_flag
_atom_site_refinement_flags_posn
_atom_site_refinement_flags_adp
Fe1 Fe 0.48474(3) 0.59502(3) 0.80390(2) 0.01517(9) Uani 1 1 d . .
Fe2 Fe 0.73400(3) 0.69692(3) 0.77787(2) 0.01289(9) Uani 1 1 d . .
Fe3 Fe 0.76374(3) 0.62148(3) 0.58982(2) 0.01715(9) Uani 1 1 d . .
Cl1 Cl 0.57048(5) 0.66924(5) 0.88891(3) 0.01445(13) Uani 1 1 d . .
Cl2 Cl 0.87833(5) 0.69968(5) 0.64972(4) 0.01690(13) Uani 1 1 d . .
Cl3 Cl 0.63254(5) 0.61493(5) 0.70312(3) 0.01344(12) Uani 1 1 d . .
N1 N 0.34713(16) 0.65841(16) 0.75850(12) 0.0129(4) Uani 1 1 d . .
N2 N 0.44577(16) 0.44604(16) 0.83996(12) 0.0131(4) Uani 1 1 d . .
N3 N 0.73964(16) 0.85100(16) 0.77130(12) 0.0122(4) Uani 1 1 d . .
N4 N 0.83813(16) 0.63637(16) 0.86230(12) 0.0113(4) Uani 1 1 d . .
N5 N 0.69793(17) 0.68565(17) 0.48346(12) 0.0165(5) Uani 1 1 d . .
N6 N 0.80386(16) 0.47781(17) 0.57037(12) 0.0140(4) Uani 1 1 d . .
C1 C 0.25925(19) 0.6083(2) 0.78442(14) 0.0130(5) Uani 1 1 d . .
C2 C 0.2591(2) 0.5019(2) 0.82980(15) 0.0152(5) Uani 1 1 d . .
H2 H 0.190439 0.477814 0.847044 0.018 Uiso 1 1 calc R U
C3 C 0.34372(19) 0.4258(2) 0.85372(15) 0.0134(5) Uani 1 1 d . .
C4 C 0.1517(2) 0.6669(2) 0.76687(16) 0.0179(5) Uani 1 1 d . .
H4A H 0.144369 0.731057 0.788553 0.027 Uiso 1 1 calc R U
H4B H 0.095607 0.620949 0.793895 0.027 Uiso 1 1 calc R U
H4C H 0.145374 0.686645 0.706811 0.027 Uiso 1 1 calc R U
C5 C 0.3143(2) 0.3157(2) 0.89826(16) 0.0186(6) Uani 1 1 d . .
H5A H 0.346679 0.264374 0.866696 0.028 Uiso 1 1 calc R U
H5B H 0.236861 0.314125 0.903142 0.028 Uiso 1 1 calc R U
H5C H 0.340342 0.297270 0.953795 0.028 Uiso 1 1 calc R U
C6 C 0.80337(19) 0.8824(2) 0.81776(15) 0.0135(5) Uani 1 1 d . .
C7 C 0.8673(2) 0.8126(2) 0.87570(15) 0.0144(5) Uani 1 1 d . .
H7 H 0.906401 0.847124 0.905674 0.017 Uiso 1 1 calc R U
C8 C 0.88337(19) 0.7016(2) 0.89687(14) 0.0128(5) Uani 1 1 d . .
C9 C 0.8095(2) 0.9999(2) 0.81085(16) 0.0178(5) Uani 1 1 d . .
H9A H 0.835675 1.033829 0.754200 0.027 Uiso 1 1 calc R U
H9B H 0.858246 1.009336 0.850093 0.027 Uiso 1 1 calc R U
H9C H 0.738719 1.032508 0.823797 0.027 Uiso 1 1 calc R U
C10 C 0.9585(2) 0.6540(2) 0.96401(15) 0.0179(6) Uani 1 1 d . .
H10A H 0.920832 0.606535 1.010214 0.027 Uiso 1 1 calc R U
H10B H 0.984252 0.711008 0.984022 0.027 Uiso 1 1 calc R U
H10C H 1.018931 0.613869 0.941152 0.027 Uiso 1 1 calc R U
C11 C 0.72735(19) 0.6429(2) 0.41846(14) 0.0148(5) Uani 1 1 d . .
C12 C 0.7928(2) 0.5484(2) 0.42252(14) 0.0164(5) Uani 1 1 d . .
H12 H 0.820507 0.535896 0.370207 0.020 Uiso 1 1 calc R U
C13 C 0.8240(2) 0.4691(2) 0.49160(15) 0.0160(5) Uani 1 1 d . .
C14 C 0.6885(2) 0.6961(2) 0.33425(15) 0.0203(6) Uani 1 1 d . .
H14A H 0.610849 0.697947 0.337472 0.030 Uiso 1 1 calc R U
H14B H 0.719282 0.656016 0.293454 0.030 Uiso 1 1 calc R U
H14C H 0.710317 0.768651 0.317272 0.030 Uiso 1 1 calc R U
C15 C 0.8809(2) 0.3681(2) 0.47387(16) 0.0242(6) Uani 1 1 d . .
H15A H 0.948548 0.353615 0.499747 0.036 Uiso 1 1 calc R U
H15B H 0.894572 0.376401 0.413727 0.036 Uiso 1 1 calc R U
H15C H 0.836601 0.308958 0.496627 0.036 Uiso 1 1 calc R U
C16 C 0.3352(2) 0.7698(2) 0.70889(17) 0.0186(6) Uani 1 1 d . .
H16A H 0.307360 0.817255 0.745847 0.022 Uiso 1 1 calc R U
H16B H 0.283621 0.775588 0.666942 0.022 Uiso 1 1 calc R U
C17 C 0.44168(19) 0.80418(19) 0.66559(15) 0.0130(5) Uani 1 1 d . .
C18 C 0.4788(2) 0.7787(2) 0.58982(15) 0.0148(5) Uani 1 1 d . .
C19 C 0.5776(2) 0.8103(2) 0.55156(14) 0.0155(5) Uani 1 1 d . .
C20 C 0.64039(19) 0.8654(2) 0.58894(15) 0.0141(5) Uani 1 1 d . .
C21 C 0.60513(19) 0.88574(19) 0.66709(15) 0.0127(5) Uani 1 1 d . .
C22 C 0.5047(2) 0.85876(19) 0.70391(14) 0.0124(5) Uani 1 1 d . .
C23 C 0.4481(2) 0.5963(2) 0.56619(18) 0.0247(6) Uani 1 1 d . .
H23A H 0.522346 0.586536 0.544644 0.037 Uiso 1 1 calc R U
H23B H 0.403052 0.561932 0.537848 0.037 Uiso 1 1 calc R U
H23C H 0.441377 0.564477 0.625953 0.037 Uiso 1 1 calc R U
C24 C 0.4132(2) 0.7149(2) 0.55076(18) 0.0236(6) Uani 1 1 d . .
H24A H 0.416582 0.745110 0.490087 0.028 Uiso 1 1 calc R U
H24B H 0.338062 0.723492 0.572566 0.028 Uiso 1 1 calc R U
C25 C 0.6210(2) 0.7816(2) 0.47024(15) 0.0222(6) Uani 1 1 d . .
H25A H 0.561190 0.768626 0.441199 0.027 Uiso 1 1 calc R U
H25B H 0.656719 0.842224 0.434166 0.027 Uiso 1 1 calc R U
C26 C 0.7419(2) 0.9082(2) 0.54299(17) 0.0222(6) Uani 1 1 d . .
H26A H 0.772210 0.862318 0.505386 0.027 Uiso 1 1 calc R U
H26B H 0.794467 0.906396 0.583442 0.027 Uiso 1 1 calc R U
C27 C 0.7213(2) 1.0221(2) 0.49235(19) 0.0331(8) Uani 1 1 d . .
H27A H 0.665536 1.024808 0.455074 0.050 Uiso 1 1 calc R U
H27B H 0.786707 1.045390 0.459540 0.050 Uiso 1 1 calc R U
H27C H 0.698380 1.068864 0.530031 0.050 Uiso 1 1 calc R U
C28 C 0.6776(2) 0.9348(2) 0.71283(16) 0.0173(5) Uani 1 1 d . .
H28A H 0.727095 0.978305 0.671992 0.021 Uiso 1 1 calc R U
H28B H 0.634057 0.981910 0.744172 0.021 Uiso 1 1 calc R U
C29 C 0.4619(2) 0.8939(2) 0.78270(15) 0.0183(6) Uani 1 1 d . .
H29A H 0.521833 0.897234 0.815393 0.022 Uiso 1 1 calc R U
H29B H 0.415041 0.840956 0.816935 0.022 Uiso 1 1 calc R U
C30 C 0.3991(2) 1.0030(2) 0.76266(17) 0.0243(6) Uani 1 1 d . .
H30A H 0.445355 1.055492 0.728715 0.036 Uiso 1 1 calc R U
H30B H 0.373799 1.023996 0.814449 0.036 Uiso 1 1 calc R U
H30C H 0.338260 0.999182 0.732019 0.036 Uiso 1 1 calc R U
C31 C 0.52706(19) 0.3561(2) 0.86431(15) 0.0153(5) Uani 1 1 d . .
H31A H 0.510794 0.295713 0.842492 0.018 Uiso 1 1 calc R U
H31B H 0.523485 0.332920 0.925628 0.018 Uiso 1 1 calc R U
C32 C 0.63950(19) 0.38543(19) 0.83176(14) 0.0119(5) Uani 1 1 d . .
C33 C 0.70161(19) 0.42672(19) 0.87943(14) 0.0121(5) Uani 1 1 d . .
C34 C 0.80206(19) 0.46043(19) 0.84602(14) 0.0110(5) Uani 1 1 d . .
C35 C 0.84520(19) 0.44016(19) 0.76922(14) 0.0121(5) Uani 1 1 d . .
C36 C 0.78277(19) 0.39748(19) 0.72234(14) 0.0115(5) Uani 1 1 d . .
C37 C 0.6789(2) 0.37396(19) 0.75198(14) 0.0120(5) Uani 1 1 d . .
C38 C 0.6661(2) 0.4264(2) 0.96952(14) 0.0148(5) Uani 1 1 d . .
H38A H 0.587515 0.432124 0.977410 0.018 Uiso 1 1 calc R U
H38B H 0.692098 0.487823 0.984487 0.018 Uiso 1 1 calc R U
C39 C 0.7111(2) 0.3224(2) 1.02554(15) 0.0182(6) Uani 1 1 d . .
H39A H 0.686733 0.261882 1.009399 0.027 Uiso 1 1 calc R U
H39B H 0.686379 0.320534 1.083562 0.027 Uiso 1 1 calc R U
H39C H 0.788959 0.318714 1.019329 0.027 Uiso 1 1 calc R U
C40 C 0.8634(2) 0.52054(19) 0.89136(15) 0.0144(5) Uani 1 1 d . .
H40A H 0.844447 0.498578 0.951864 0.017 Uiso 1 1 calc R U
H40B H 0.940624 0.503116 0.881087 0.017 Uiso 1 1 calc R U
C41 C 0.96182(19) 0.4546(2) 0.74160(15) 0.0153(5) Uani 1 1 d . .
H41A H 0.983405 0.516537 0.758751 0.018 Uiso 1 1 calc R U
H41B H 0.972682 0.468037 0.680339 0.018 Uiso 1 1 calc R U
C42 C 1.0300(2) 0.3543(2) 0.78104(16) 0.0200(6) Uani 1 1 d . .
H42A H 1.020049 0.342155 0.841659 0.030 Uiso 1 1 calc R U
H42B H 1.104998 0.363474 0.762795 0.030 Uiso 1 1 calc R U
H42C H 1.008380 0.293278 0.763858 0.030 Uiso 1 1 calc R U
C43 C 0.8267(2) 0.3813(2) 0.63708(14) 0.0148(5) Uani 1 1 d . .
H43A H 0.904437 0.363730 0.637039 0.018 Uiso 1 1 calc R U
H43B H 0.794468 0.320731 0.625674 0.018 Uiso 1 1 calc R U
C44 C 0.6075(2) 0.3397(2) 0.69718(15) 0.0153(5) Uani 1 1 d . .
H44A H 0.626930 0.374106 0.638449 0.018 Uiso 1 1 calc R U
H44B H 0.532963 0.364546 0.710938 0.018 Uiso 1 1 calc R U
C45 C 0.6153(2) 0.2196(2) 0.70710(17) 0.0213(6) Uani 1 1 d . .
H45A H 0.688592 0.194687 0.692210 0.032 Uiso 1 1 calc R U
H45B H 0.567659 0.201936 0.670561 0.032 Uiso 1 1 calc R U
H45C H 0.594794 0.185090 0.764888 0.032 Uiso 1 1 calc R U
C1S C 0.1030(2) 0.0831(2) 0.71014(18) 0.0283(7) Uani 1 1 d . .
H1S H 0.141029 0.110894 0.745252 0.034 Uiso 1 1 calc R U
C2S C 0.0715(2) 0.1473(2) 0.63614(19) 0.0285(7) Uani 1 1 d . .
H2S H 0.088145 0.219212 0.620432 0.034 Uiso 1 1 calc R U
C3S C 0.0160(2) 0.1071(2) 0.58493(18) 0.0261(6) Uani 1 1 d . .
H3S H -0.005528 0.151136 0.534008 0.031 Uiso 1 1 calc R U
C4S C -0.0082(2) 0.0020(2) 0.60845(18) 0.0259(6) Uani 1 1 d . .
H4S H -0.046529 -0.025929 0.573596 0.031 Uiso 1 1 calc R U
C5S C 0.0234(2) -0.0620(2) 0.68237(18) 0.0257(6) Uani 1 1 d . .
H5S H 0.006742 -0.133928 0.698251 0.031 Uiso 1 1 calc R U
C6S C 0.0790(2) -0.0217(2) 0.73306(18) 0.0275(7) Uani 1 1 d . .
H6S H 0.100857 -0.065924 0.783797 0.033 Uiso 1 1 calc R U
C7S C 0.8987(3) 0.0184(3) 1.0339(2) 0.0469(10) Uani 1 1 d . .
H7S H 0.828579 0.030777 1.057654 0.056 Uiso 1 1 calc R U
C8S C 0.9434(3) 0.0966(3) 0.9721(2) 0.0436(9) Uani 1 1 d . .
H8S H 0.904373 0.162869 0.953073 0.052 Uiso 1 1 calc R U
C9S C 1.0440(3) 0.0775(3) 0.9389(2) 0.0443(9) Uani 1 1 d . .
H9S H 1.075052 0.130912 0.896493 0.053 Uiso 1 1 calc R U
C10S C 0.4903(2) 0.9007(2) -0.01283(16) 0.0245(6) Uani 1 1 d . .
H10S H 0.483771 0.832481 -0.021836 0.029 Uiso 1 1 calc R U
C12S C 0.4130(2) 1.0552(2) 0.03108(17) 0.0267(7) Uani 1 1 d . .
H12S H 0.353094 1.093341 0.052356 0.032 Uiso 1 1 calc R U
C11S C 0.4035(2) 0.9558(2) 0.01838(17) 0.0271(7) Uani 1 1 d . .
H11S H 0.337139 0.925376 0.031143 0.032 Uiso 1 1 calc R U

loop_
_atom_site_aniso_label
_atom_site_aniso_U_11
_atom_site_aniso_U_22
_atom_site_aniso_U_33
_atom_site_aniso_U_23
_atom_site_aniso_U_13
_atom_site_aniso_U_12
Fe1 0.01026(18) 0.0137(2) 0.02152(19) -0.00265(15) -0.00270(14) -0.00266(15)
Fe2 0.01392(19) 0.01035(19) 0.01549(17) -0.00301(14) -0.00650(14) -0.00076(15)
Fe3 0.0229(2) 0.0167(2) 0.01224(17) -0.00514(15) -0.00446(15) 0.00373(16)
Cl1 0.0147(3) 0.0145(3) 0.0143(3) -0.0044(2) -0.0008(2) -0.0002(2)
Cl2 0.0153(3) 0.0167(3) 0.0176(3) -0.0028(2) -0.0014(2) 0.0009(3)
Cl3 0.0128(3) 0.0142(3) 0.0134(3) -0.0035(2) -0.0019(2) -0.0001(2)
N1 0.0137(11) 0.0103(11) 0.0142(10) -0.0018(8) -0.0009(8) -0.0013(9)
N2 0.0112(10) 0.0111(11) 0.0158(10) -0.0013(8) -0.0005(8) -0.0004(9)
N3 0.0108(10) 0.0117(11) 0.0140(10) -0.0023(8) -0.0029(8) -0.0001(8)
N4 0.0116(10) 0.0089(11) 0.0139(10) -0.0038(8) -0.0020(8) 0.0000(8)
N5 0.0187(12) 0.0172(12) 0.0117(10) -0.0019(8) -0.0009(8) 0.0036(9)
N6 0.0149(11) 0.0152(12) 0.0117(9) -0.0041(8) -0.0007(8) 0.0012(9)
C1 0.0121(12) 0.0152(14) 0.0134(11) -0.0072(10) -0.0005(9) -0.0003(10)
C2 0.0106(12) 0.0185(14) 0.0169(12) -0.0045(10) 0.0006(9) -0.0045(11)
C3 0.0130(12) 0.0136(13) 0.0146(11) -0.0050(10) 0.0000(9) -0.0028(10)
C4 0.0118(13) 0.0178(15) 0.0233(13) -0.0033(11) -0.0005(10) -0.0016(11)
C5 0.0135(13) 0.0169(15) 0.0234(13) 0.0009(11) -0.0018(10) -0.0046(11)
C6 0.0114(12) 0.0136(14) 0.0174(12) -0.0065(10) -0.0002(9) -0.0031(10)
C7 0.0158(13) 0.0141(14) 0.0162(12) -0.0067(10) -0.0053(10) -0.0029(11)
C8 0.0102(12) 0.0166(14) 0.0125(11) -0.0051(10) -0.0017(9) -0.0003(10)
C9 0.0196(14) 0.0119(14) 0.0231(13) -0.0050(10) -0.0064(11) 0.0003(11)
C10 0.0214(14) 0.0149(14) 0.0192(12) -0.0040(10) -0.0117(11) -0.0001(11)
C11 0.0124(12) 0.0199(14) 0.0119(11) -0.0024(10) -0.0015(9) -0.0035(11)
C12 0.0214(14) 0.0195(15) 0.0082(11) -0.0038(10) 0.0015(9) -0.0024(11)
C13 0.0139(13) 0.0186(15) 0.0158(12) -0.0060(10) 0.0022(10) -0.0010(11)
C14 0.0209(14) 0.0271(16) 0.0142(12) -0.0065(11) -0.0044(10) -0.0002(12)
C15 0.0305(16) 0.0240(16) 0.0161(13) -0.0065(11) 0.0015(11) 0.0075(13)
C16 0.0131(13) 0.0135(14) 0.0265(14) -0.0001(11) -0.0002(11) -0.0002(11)
C17 0.0102(12) 0.0084(13) 0.0183(12) 0.0010(9) -0.0031(9) 0.0013(10)
C18 0.0138(13) 0.0112(13) 0.0198(12) -0.0039(10) -0.0085(10) 0.0046(10)
C19 0.0185(14) 0.0136(14) 0.0120(11) 0.0001(10) -0.0040(10) 0.0054(11)
C20 0.0102(12) 0.0117(13) 0.0169(12) 0.0029(9) -0.0024(9) 0.0015(10)
C21 0.0122(12) 0.0068(12) 0.0183(12) -0.0006(9) -0.0068(9) 0.0034(10)
C22 0.0152(13) 0.0075(12) 0.0132(11) -0.0004(9) -0.0027(9) 0.0018(10)
C23 0.0252(16) 0.0231(16) 0.0302(15) -0.0133(12) -0.0072(12) -0.0012(13)
C24 0.0221(15) 0.0218(16) 0.0306(15) -0.0109(12) -0.0122(12) 0.0021(12)
C25 0.0286(16) 0.0232(16) 0.0127(12) -0.0037(11) -0.0042(11) 0.0093(13)
C26 0.0148(14) 0.0182(15) 0.0273(14) 0.0039(11) 0.0028(11) 0.0008(11)
C27 0.0224(16) 0.0251(18) 0.0382(17) 0.0133(13) 0.0076(13) 0.0021(13)
C28 0.0174(14) 0.0125(14) 0.0221(13) -0.0017(10) -0.0076(10) -0.0007(11)
C29 0.0212(14) 0.0145(14) 0.0184(12) -0.0045(10) -0.0005(10) 0.0033(11)
C30 0.0264(16) 0.0191(16) 0.0271(14) -0.0081(12) 0.0003(12) 0.0038(12)
C31 0.0117(13) 0.0129(14) 0.0198(12) 0.0000(10) -0.0033(10) -0.0013(10)
C32 0.0124(12) 0.0068(12) 0.0151(11) -0.0003(9) -0.0019(9) 0.0005(10)
C33 0.0139(12) 0.0086(13) 0.0123(11) -0.0008(9) -0.0009(9) 0.0022(10)
C34 0.0116(12) 0.0064(12) 0.0146(11) -0.0019(9) -0.0031(9) 0.0019(10)
C35 0.0131(12) 0.0093(13) 0.0123(11) 0.0010(9) -0.0033(9) 0.0008(10)
C36 0.0134(12) 0.0085(12) 0.0120(11) -0.0022(9) -0.0026(9) 0.0034(10)
C37 0.0159(13) 0.0060(12) 0.0144(11) -0.0019(9) -0.0052(9) 0.0011(10)
C38 0.0145(13) 0.0170(14) 0.0129(11) -0.0050(10) 0.0009(9) -0.0001(11)
C39 0.0204(14) 0.0193(15) 0.0131(11) -0.0009(10) -0.0013(10) -0.0001(11)
C40 0.0160(13) 0.0130(13) 0.0153(12) -0.0039(10) -0.0063(10) 0.0007(10)
C41 0.0120(13) 0.0153(14) 0.0165(12) 0.0001(10) -0.0010(9) -0.0011(10)
C42 0.0148(13) 0.0213(15) 0.0210(13) -0.0015(11) -0.0012(10) 0.0036(11)
C43 0.0189(14) 0.0122(13) 0.0124(11) -0.0032(10) -0.0014(10) 0.0036(11)
C44 0.0180(13) 0.0116(13) 0.0180(12) -0.0043(10) -0.0089(10) 0.0003(11)
C45 0.0248(15) 0.0147(15) 0.0275(14) -0.0076(11) -0.0108(12) -0.0003(12)
C1S 0.0207(16) 0.0339(19) 0.0338(16) -0.0161(14) 0.0020(13) -0.0026(14)
C2S 0.0260(16) 0.0203(17) 0.0385(17) -0.0092(13) 0.0073(13) -0.0027(13)
C3S 0.0241(16) 0.0234(17) 0.0270(15) -0.0030(12) 0.0030(12) 0.0042(13)
C4S 0.0183(15) 0.0305(18) 0.0308(15) -0.0120(13) 0.0008(12) -0.0018(13)
C5S 0.0230(16) 0.0207(16) 0.0326(16) -0.0070(12) 0.0050(12) -0.0032(13)
C6S 0.0242(16) 0.0297(18) 0.0273(15) -0.0059(13) -0.0011(12) 0.0003(13)
C7S 0.046(2) 0.060(3) 0.045(2) -0.030(2) -0.0127(18) 0.000(2)
C8S 0.061(3) 0.036(2) 0.041(2) -0.0187(17) -0.0222(19) 0.0007(19)
C9S 0.061(3) 0.041(2) 0.0345(19) -0.0099(16) -0.0149(18) -0.010(2)
C10S 0.0428(19) 0.0162(15) 0.0150(12) -0.0055(11) 0.0028(12) -0.0060(13)
C12S 0.0292(17) 0.0202(16) 0.0252(14) -0.0025(12) 0.0055(12) 0.0084(13)
C11S 0.0249(16) 0.0290(18) 0.0265(15) -0.0036(13) 0.0004(12) -0.0075(14)

loop_
_atom_type_symbol
_atom_type_description
_atom_type_scat_dispersion_real
_atom_type_scat_dispersion_imag
_atom_type_scat_source
C C 0.0033 0.0016 'International Tables Vol C Tables 4.2.6.8 and 6.1.1.4'
H H 0.0000 0.0000 'International Tables Vol C Tables 4.2.6.8 and 6.1.1.4'
N N 0.0061 0.0033 'International Tables Vol C Tables 4.2.6.8 and 6.1.1.4'
Cl Cl 0.1484 0.1585 'International Tables Vol C Tables 4.2.6.8 and 6.1.1.4'
Fe Fe 0.3463 0.8444 'International Tables Vol C Tables 4.2.6.8 and 6.1.1.4'

loop_
_geom_angle_atom_site_label_1
_geom_angle_atom_site_label_2
_geom_angle_atom_site_label_3
_geom_angle
_geom_angle_site_symmetry_1
_geom_angle_site_symmetry_3
N2 Fe1 N1 96.97(8) . .
N2 Fe1 Cl1 121.02(6) . .
N1 Fe1 Cl1 122.71(6) . .
N2 Fe1 Cl3 112.50(6) . .
N1 Fe1 Cl3 113.73(6) . .
Cl1 Fe1 Cl3 90.86(2) . .
N3 Fe2 N4 99.83(8) . .
N3 Fe2 Cl3 128.65(6) . .
N4 Fe2 Cl3 131.51(6) . .
N3 Fe2 Cl1 96.24(6) . .
N4 Fe2 Cl1 92.86(6) . .
Cl3 Fe2 Cl1 83.64(2) . .
N3 Fe2 Cl2 92.71(6) . .
N4 Fe2 Cl2 93.87(6) . .
Cl3 Fe2 Cl2 84.21(2) . .
Cl1 Fe2 Cl2 167.73(2) . .
N6 Fe3 N5 97.89(8) . .
N6 Fe3 Cl2 119.63(6) . .
N5 Fe3 Cl2 125.82(7) . .
N6 Fe3 Cl3 110.78(6) . .
N5 Fe3 Cl3 109.74(6) . .
Cl2 Fe3 Cl3 92.78(2) . .
Fe1 Cl1 Fe2 90.25(2) . .
Fe3 Cl2 Fe2 88.80(2) . .
Fe2 Cl3 Fe3 94.20(2) . .
Fe2 Cl3 Fe1 95.22(2) . .
Fe3 Cl3 Fe1 170.58(3) . .
C1 N1 C16 117.8(2) . .
C1 N1 Fe1 119.78(17) . .
C16 N1 Fe1 121.32(16) . .
C3 N2 C31 117.8(2) . .
C3 N2 Fe1 120.06(17) . .
C31 N2 Fe1 121.53(15) . .
C6 N3 C28 117.6(2) . .
C6 N3 Fe2 120.03(17) . .
C28 N3 Fe2 122.29(15) . .
C8 N4 C40 118.50(19) . .
C8 N4 Fe2 119.31(16) . .
C40 N4 Fe2 122.12(14) . .
C11 N5 C25 117.3(2) . .
C11 N5 Fe3 118.31(17) . .
C25 N5 Fe3 124.30(16) . .
C13 N6 C43 117.4(2) . .
C13 N6 Fe3 117.74(17) . .
C43 N6 Fe3 124.36(15) . .
N1 C1 C2 123.8(2) . .
N1 C1 C4 119.7(2) . .
C2 C1 C4 116.4(2) . .
C3 C2 C1 130.6(2) . .
N2 C3 C2 123.8(2) . .
N2 C3 C5 119.8(2) . .
C2 C3 C5 116.5(2) . .
N3 C6 C7 124.2(2) . .
N3 C6 C9 119.8(2) . .
C7 C6 C9 116.0(2) . .
C8 C7 C6 131.6(2) . .
N4 C8 C7 124.9(2) . .
N4 C8 C10 118.7(2) . .
C7 C8 C10 116.3(2) . .
N5 C11 C12 124.0(2) . .
N5 C11 C14 120.0(2) . .
C12 C11 C14 115.9(2) . .
C11 C12 C13 130.4(2) . .
N6 C13 C12 123.8(2) . .
N6 C13 C15 119.5(2) . .
C12 C13 C15 116.7(2) . .
N1 C16 C17 110.5(2) . .
C18 C17 C22 120.2(2) . .
C18 C17 C16 120.5(2) . .
C22 C17 C16 119.3(2) . .
C19 C18 C17 119.4(2) . .
C19 C18 C24 120.4(2) . .
C17 C18 C24 120.1(2) . .
C18 C19 C20 120.7(2) . .
C18 C19 C25 120.6(2) . .
C20 C19 C25 118.7(2) . .
C19 C20 C21 119.5(2) . .
C19 C20 C26 120.0(2) . .
C21 C20 C26 120.5(2) . .
C22 C21 C20 120.1(2) . .
C22 C21 C28 119.8(2) . .
C20 C21 C28 120.1(2) . .
C21 C22 C17 119.9(2) . .
C21 C22 C29 119.5(2) . .
C17 C22 C29 120.6(2) . .
C18 C24 C23 114.9(2) . .
N5 C25 C19 112.3(2) . .
C20 C26 C27 111.2(2) . .
N3 C28 C21 111.0(2) . .
C22 C29 C30 111.4(2) . .
N2 C31 C32 112.4(2) . .
C33 C32 C37 120.2(2) . .
C33 C32 C31 120.5(2) . .
C37 C32 C31 119.3(2) . .
C32 C33 C34 119.7(2) . .
C32 C33 C38 120.6(2) . .
C34 C33 C38 119.4(2) . .
C33 C34 C35 119.7(2) . .
C33 C34 C40 120.4(2) . .
C35 C34 C40 119.9(2) . .
C36 C35 C34 119.7(2) . .
C36 C35 C41 120.2(2) . .
C34 C35 C41 119.9(2) . .
C37 C36 C35 120.2(2) . .
C37 C36 C43 119.8(2) . .
C35 C36 C43 119.9(2) . .
C36 C37 C32 119.9(2) . .
C36 C37 C44 120.1(2) . .
C32 C37 C44 120.0(2) . .
C33 C38 C39 109.1(2) . .
N4 C40 C34 110.31(19) . .
C35 C41 C42 109.5(2) . .
N6 C43 C36 111.53(19) . .
C37 C44 C45 112.9(2) . .
C2S C1S C6S 120.0(3) . .
C3S C2S C1S 120.2(3) . .
C2S C3S C4S 119.5(3) . .
C5S C4S C3S 120.2(3) . .
C6S C5S C4S 120.0(3) . .
C5S C6S C1S 120.0(3) . .
C9S C7S C8S 119.9(4) 2_757 .
C9S C8S C7S 119.2(4) . .
C8S C9S C7S 120.9(4) . 2_757
C11S C10S C12S 120.0(3) . 2_675
C11S C12S C10S 120.1(3) . 2_675
C10S C11S C12S 119.9(3) . .

loop_
_geom_bond_atom_site_label_1
_geom_bond_atom_site_label_2
_geom_bond_distance
_geom_bond_site_symmetry_2
Fe1 N2 1.988(2) .
Fe1 N1 1.993(2) .
Fe1 Cl1 2.3052(7) .
Fe1 Cl3 2.3771(7) .
Fe2 N3 1.993(2) .
Fe2 N4 1.993(2) .
Fe2 Cl3 2.3664(7) .
Fe2 Cl1 2.6280(7) .
Fe2 Cl2 2.6623(7) .
Fe3 N6 1.983(2) .
Fe3 N5 1.994(2) .
Fe3 Cl2 2.2892(7) .
Fe3 Cl3 2.3768(7) .
N1 C1 1.332(3) .
N1 C16 1.488(3) .
N2 C3 1.335(3) .
N2 C31 1.486(3) .
N3 C6 1.330(3) .
N3 C28 1.492(3) .
N4 C8 1.337(3) .
N4 C40 1.482(3) .
N5 C11 1.336(3) .
N5 C25 1.491(3) .
N6 C13 1.340(3) .
N6 C43 1.489(3) .
C1 C2 1.409(3) .
C1 C4 1.514(3) .
C2 C3 1.405(3) .
C3 C5 1.513(3) .
C6 C7 1.414(3) .
C6 C9 1.518(3) .
C7 C8 1.402(3) .
C8 C10 1.518(3) .
C11 C12 1.405(4) .
C11 C14 1.513(3) .
C12 C13 1.408(3) .
C13 C15 1.512(4) .
C16 C17 1.522(3) .
C17 C18 1.404(3) .
C17 C22 1.412(3) .
C18 C19 1.403(4) .
C18 C24 1.523(3) .
C19 C20 1.405(3) .
C19 C25 1.525(3) .
C20 C21 1.409(3) .
C20 C26 1.516(3) .
C21 C22 1.398(3) .
C21 C28 1.527(3) .
C22 C29 1.522(3) .
C23 C24 1.530(4) .
C26 C27 1.531(4) .
C29 C30 1.536(4) .
C31 C32 1.527(3) .
C32 C33 1.401(3) .
C32 C37 1.408(3) .
C33 C34 1.408(3) .
C33 C38 1.520(3) .
C34 C35 1.412(3) .
C34 C40 1.523(3) .
C35 C36 1.404(3) .
C35 C41 1.522(3) .
C36 C37 1.397(3) .
C36 C43 1.526(3) .
C37 C44 1.517(3) .
C38 C39 1.540(4) .
C41 C42 1.535(3) .
C44 C45 1.528(3) .
C1S C2S 1.383(4) .
C1S C6S 1.384(4) .
C2S C3S 1.383(4) .
C3S C4S 1.388(4) .
C4S C5S 1.381(4) .
C5S C6S 1.377(4) .
C7S C9S 1.379(5) 2_757
C7S C8S 1.384(5) .
C8S C9S 1.361(5) .
C10S C11S 1.377(4) .
C10S C12S 1.384(4) 2_675
C12S C11S 1.381(4) .

loop_
_geom_torsion_atom_site_label_1
_geom_torsion_atom_site_label_2
_geom_torsion_atom_site_label_3
_geom_torsion_atom_site_label_4
_geom_torsion
_geom_torsion_site_symmetry_1
_geom_torsion_site_symmetry_4
C16 N1 C1 C2 178.1(2) . .
Fe1 N1 C1 C2 -13.5(3) . .
C16 N1 C1 C4 -3.2(3) . .
Fe1 N1 C1 C4 165.18(17) . .
N1 C1 C2 C3 -3.6(4) . .
C4 C1 C2 C3 177.7(2) . .
C31 N2 C3 C2 -176.5(2) . .
Fe1 N2 C3 C2 12.4(3) . .
C31 N2 C3 C5 4.2(3) . .
Fe1 N2 C3 C5 -166.94(17) . .
C1 C2 C3 N2 4.3(4) . .
C1 C2 C3 C5 -176.4(2) . .
C28 N3 C6 C7 -179.8(2) . .
Fe2 N3 C6 C7 -2.3(3) . .
C28 N3 C6 C9 0.9(3) . .
Fe2 N3 C6 C9 178.38(17) . .
N3 C6 C7 C8 2.3(4) . .
C9 C6 C7 C8 -178.3(3) . .
C40 N4 C8 C7 179.8(2) . .
Fe2 N4 C8 C7 -3.1(3) . .
C40 N4 C8 C10 0.1(3) . .
Fe2 N4 C8 C10 177.13(17) . .
C6 C7 C8 N4 0.9(4) . .
C6 C7 C8 C10 -179.3(3) . .
C25 N5 C11 C12 -175.1(2) . .
Fe3 N5 C11 C12 7.5(3) . .
C25 N5 C11 C14 4.0(4) . .
Fe3 N5 C11 C14 -173.42(18) . .
N5 C11 C12 C13 13.9(4) . .
C14 C11 C12 C13 -165.3(3) . .
C43 N6 C13 C12 170.7(2) . .
Fe3 N6 C13 C12 -17.0(3) . .
C43 N6 C13 C15 -7.8(3) . .
Fe3 N6 C13 C15 164.58(19) . .
C11 C12 C13 N6 -8.2(4) . .
C11 C12 C13 C15 170.3(3) . .
C1 N1 C16 C17 -164.8(2) . .
Fe1 N1 C16 C17 27.0(3) . .
N1 C16 C17 C18 83.1(3) . .
N1 C16 C17 C22 -94.6(3) . .
C22 C17 C18 C19 -1.6(4) . .
C16 C17 C18 C19 -179.3(2) . .
C22 C17 C18 C24 176.9(2) . .
C16 C17 C18 C24 -0.8(4) . .
C17 C18 C19 C20 1.1(4) . .
C24 C18 C19 C20 -177.5(2) . .
C17 C18 C19 C25 178.7(2) . .
C24 C18 C19 C25 0.1(4) . .
C18 C19 C20 C21 2.3(4) . .
C25 C19 C20 C21 -175.3(2) . .
C18 C19 C20 C26 -174.1(2) . .
C25 C19 C20 C26 8.2(4) . .
C19 C20 C21 C22 -5.1(4) . .
C26 C20 C21 C22 171.3(2) . .
C19 C20 C21 C28 173.3(2) . .
C26 C20 C21 C28 -10.2(4) . .
C20 C21 C22 C17 4.6(4) . .
C28 C21 C22 C17 -173.9(2) . .
C20 C21 C22 C29 -172.1(2) . .
C28 C21 C22 C29 9.4(3) . .
C18 C17 C22 C21 -1.2(4) . .
C16 C17 C22 C21 176.5(2) . .
C18 C17 C22 C29 175.5(2) . .
C16 C17 C22 C29 -6.8(3) . .
C19 C18 C24 C23 79.7(3) . .
C17 C18 C24 C23 -98.8(3) . .
C11 N5 C25 C19 169.1(2) . .
Fe3 N5 C25 C19 -13.7(3) . .
C18 C19 C25 N5 -97.7(3) . .
C20 C19 C25 N5 79.9(3) . .
C19 C20 C26 C27 91.3(3) . .
C21 C20 C26 C27 -85.1(3) . .
C6 N3 C28 C21 -177.6(2) . .
Fe2 N3 C28 C21 5.0(3) . .
C22 C21 C28 N3 85.2(3) . .
C20 C21 C28 N3 -93.3(3) . .
C21 C22 C29 C30 89.9(3) . .
C17 C22 C29 C30 -86.8(3) . .
C3 N2 C31 C32 170.0(2) . .
Fe1 N2 C31 C32 -19.0(3) . .
N2 C31 C32 C33 90.3(3) . .
N2 C31 C32 C37 -87.6(3) . .
C37 C32 C33 C34 2.4(4) . .
C31 C32 C33 C34 -175.4(2) . .
C37 C32 C33 C38 -172.1(2) . .
C31 C32 C33 C38 10.1(4) . .
C32 C33 C34 C35 -8.0(4) . .
C38 C33 C34 C35 166.5(2) . .
C32 C33 C34 C40 170.8(2) . .
C38 C33 C34 C40 -14.7(3) . .
C33 C34 C35 C36 7.2(4) . .
C40 C34 C35 C36 -171.6(2) . .
C33 C34 C35 C41 -167.0(2) . .
C40 C34 C35 C41 14.3(3) . .
C34 C35 C36 C37 -0.8(4) . .
C41 C35 C36 C37 173.4(2) . .
C34 C35 C36 C43 176.5(2) . .
C41 C35 C36 C43 -9.3(3) . .
C35 C36 C37 C32 -4.8(4) . .
C43 C36 C37 C32 177.8(2) . .
C35 C36 C37 C44 173.1(2) . .
C43 C36 C37 C44 -4.3(3) . .
C33 C32 C37 C36 4.1(4) . .
C31 C32 C37 C36 -178.1(2) . .
C33 C32 C37 C44 -173.8(2) . .
C31 C32 C37 C44 4.0(3) . .
C32 C33 C38 C39 90.3(3) . .
C34 C33 C38 C39 -84.2(3) . .
C8 N4 C40 C34 178.6(2) . .
Fe2 N4 C40 C34 1.7(3) . .
C33 C34 C40 N4 -91.5(3) . .
C35 C34 C40 N4 87.3(3) . .
C36 C35 C41 C42 -90.5(3) . .
C34 C35 C41 C42 83.7(3) . .
C13 N6 C43 C36 -170.3(2) . .
Fe3 N6 C43 C36 17.9(3) . .
C37 C36 C43 N6 88.9(3) . .
C35 C36 C43 N6 -88.4(3) . .
C36 C37 C44 C45 90.3(3) . .
C32 C37 C44 C45 -91.8(3) . .
C6S C1S C2S C3S 0.1(4) . .
C1S C2S C3S C4S 0.1(4) . .
C2S C3S C4S C5S -0.2(4) . .
C3S C4S C5S C6S 0.0(4) . .
C4S C5S C6S C1S 0.2(4) . .
C2S C1S C6S C5S -0.3(4) . .
C9S C7S C8S C9S 0.0(5) 2_757 .
C7S C8S C9S C7S 0.0(5) . 2_757
C12S C10S C11S C12S 0.3(5) 2_675 .
C10S C12S C11S C10S -0.3(5) 2_675 .
